data_4070681
loop_
_publ_author_name
'Douvris, Christos'
'Reed, Christopher A.'

_publ_section_title
;
 Increasing the Reactivity of Vaska&#x2019;s Compound. Oxidative Addition
 of Chlorobenzene at Ambient Temperature
;
_journal_issue 5
_journal_name_full Organometallics
_journal_page_first 807
_journal_paper_doi 10.1021/om700943w
_journal_volume 27
_journal_year 2008
_chemical_formula_sum 'C39 H36 B11 Br6 Ir O2 P2'
_chemical_formula_weight 1389.19
_chemical_name_systematic
;

 ?

;
_space_group_IT_number 14
_symmetry_cell_setting monoclinic
_symmetry_space_group_name_Hall '-P 2yn'
_symmetry_space_group_name_H-M 'P 1 21/n 1'
_atom_sites_solution_hydrogens geom
_atom_sites_solution_primary direct
_atom_sites_solution_secondary difmap
_audit_creation_method SHELXL-97
_cell_angle_alpha 90.00
_cell_angle_beta 93.6401(14)
_cell_angle_gamma 90.00
_cell_formula_units_Z 4
_cell_length_a 9.1707(10)
_cell_length_b 23.557(3)
_cell_length_c 21.908(3)
_cell_measurement_reflns_used 5815
_cell_measurement_temperature 100(2)
_cell_measurement_theta_max 28.79
_cell_measurement_theta_min 2.36
_cell_volume 4723.3(10)
_computing_cell_refinement 'Bruker SMART'
_computing_data_collection 'Bruker SMART'
_computing_data_reduction 'Bruker SAINT'
_computing_molecular_graphics 'Bruker SHELXTL'
_computing_publication_material 'Bruker SHELXTL'
_computing_structure_refinement 'SHELXL-97 (Sheldrick, 1997)'
_computing_structure_solution 'SHELXS-97 (Sheldrick, 1990)'
_diffrn_ambient_temperature 100(2)
_diffrn_measured_fraction_theta_full 0.997
_diffrn_measured_fraction_theta_max 0.997
_diffrn_measurement_device_type 'CCD area detector'
_diffrn_measurement_method 'phi and omega scans'
_diffrn_radiation_monochromator graphite
_diffrn_radiation_source 'fine-focus sealed tube'
_diffrn_radiation_type MoK\a
_diffrn_radiation_wavelength 0.71073
_diffrn_reflns_av_R_equivalents 0.0385
_diffrn_reflns_av_sigmaI/netI 0.0409
_diffrn_reflns_limit_h_max 10
_diffrn_reflns_limit_h_min -11
_diffrn_reflns_limit_k_max 30
_diffrn_reflns_limit_k_min -30
_diffrn_reflns_limit_l_max 28
_diffrn_reflns_limit_l_min -28
_diffrn_reflns_number 36438
_diffrn_reflns_theta_full 27.10
_diffrn_reflns_theta_max 27.10
_diffrn_reflns_theta_min 1.96
_exptl_absorpt_coefficient_mu 8.005
_exptl_absorpt_correction_T_max 0.5016
_exptl_absorpt_correction_T_min 0.1776
_exptl_absorpt_correction_type multi-scan
_exptl_absorpt_process_details 'Bruker SADABS'
_exptl_crystal_colour colourless
_exptl_crystal_density_diffrn 1.954
_exptl_crystal_density_meas ?
_exptl_crystal_density_method 'not measured'
_exptl_crystal_description 'prism frag'
_exptl_crystal_F_000 2632
_exptl_crystal_size_max 0.33
_exptl_crystal_size_mid 0.13
_exptl_crystal_size_min 0.10
_refine_diff_density_max 1.133
_refine_diff_density_min -0.633
_refine_diff_density_rms 0.124
_refine_ls_extinction_method none
_refine_ls_goodness_of_fit_ref 1.015
_refine_ls_hydrogen_treatment constr
_refine_ls_matrix_type full
_refine_ls_number_parameters 553
_refine_ls_number_reflns 10402
_refine_ls_number_restraints 11
_refine_ls_restrained_S_all 1.014
_refine_ls_R_factor_all 0.0439
_refine_ls_R_factor_gt 0.0284
_refine_ls_shift/su_max 0.002
_refine_ls_shift/su_mean 0.000
_refine_ls_structure_factor_coef Fsqd
_refine_ls_weighting_details 'calc w=1/[\s^2^(Fo^2^)+(0.0292P)^2^+1.2619P] where P=(Fo^2^+2Fc^2^)/3'
_refine_ls_weighting_scheme calc
_refine_ls_wR_factor_gt 0.0581
_refine_ls_wR_factor_ref 0.0626
_reflns_number_gt 8339
_reflns_number_total 10402
_reflns_threshold_expression >2sigma(I)
_cod_data_source_file om700943w-file005.cif
_cod_data_source_block chr1026_0m
_cod_depositor_comments
;
The following automatic conversions were performed:

'_symmetry_cell_setting' value 'Monoclinic' changed to 'monoclinic'
according to /home/saulius/struct/CIF-dictionaries/cif_core.dic
dictionary named 'cif_core.dic' version 2.4.1 from 2010-06-29.

Automatic conversion script
Id: cif_fix_values 1715 2011-07-08 13:25:40Z adriana 

The following automatic conversions were performed:

'_exptl_crystal_density_meas' value 'not measured' was changed to '?'
- the value is perceived as not measured.

Automatic conversion script
Id: cif_fix_values 3008 2015-01-20 13:52:24Z robertas 
;
_cod_original_cell_volume 4723.4(9)
_cod_original_sg_symbol_H-M P2(1)/n
_cod_database_code 4070681

loop_
_symmetry_equiv_pos_as_xyz
'x, y, z'
'-x+1/2, y+1/2, -z+1/2'
'-x, -y, -z'
'x-1/2, -y-1/2, z-1/2'

loop_
_atom_site_label
_atom_site_type_symbol
_atom_site_fract_x
_atom_site_fract_y
_atom_site_fract_z
_atom_site_U_iso_or_equiv
_atom_site_adp_type
_atom_site_occupancy
_atom_site_symmetry_multiplicity
_atom_site_calc_flag
_atom_site_refinement_flags
Ir1 Ir 0.595127(16) 0.374571(6) 0.751803(6) 0.01424(4) Uani 1 1 d .
C1# C 0.3861(5) 0.37542(15) 0.75077(16) 0.0187(8) Uani 1 1 d .
O1# O 0.2622(3) 0.37090(11) 0.74965(12) 0.0265(7) Uani 1 1 d .
C1* C 0.7952(5) 0.35418(17) 0.75350(17) 0.0243(9) Uani 1 1 d .
O1* O 0.9127(3) 0.33907(14) 0.75490(14) 0.0392(8) Uani 1 1 d .
P1 P 0.57798(11) 0.36905(4) 0.64509(4) 0.01412(19) Uani 1 1 d .
C1 C 0.6625(4) 0.42869(14) 0.60971(16) 0.0143(8) Uani 1 1 d .
C2 C 0.7647(4) 0.46168(15) 0.64274(17) 0.0179(8) Uani 1 1 d .
H2 H 0.7879 0.4537 0.6847 0.021 Uiso 1 1 calc R
C3 C 0.8337(4) 0.50651(15) 0.61480(17) 0.0196(8) Uani 1 1 d .
H3 H 0.9030 0.5292 0.6378 0.024 Uiso 1 1 calc R
C4 C 0.8014(4) 0.51787(15) 0.55385(17) 0.0214(9) Uani 1 1 d .
H4 H 0.8493 0.5481 0.5346 0.026 Uiso 1 1 calc R
C5 C 0.6984(4) 0.48504(15) 0.52048(17) 0.0207(8) Uani 1 1 d .
H5 H 0.6765 0.4930 0.4784 0.025 Uiso 1 1 calc R
C6 C 0.6280(4) 0.44118(15) 0.54784(16) 0.0176(8) Uani 1 1 d .
H6 H 0.5564 0.4195 0.5250 0.021 Uiso 1 1 calc R
C7 C 0.3898(4) 0.36975(15) 0.61412(15) 0.0155(8) Uani 1 1 d .
C8 C 0.3142(4) 0.42164(16) 0.61369(16) 0.0194(8) Uani 1 1 d .
H8 H 0.3647 0.4556 0.6250 0.023 Uiso 1 1 calc R
C9 C 0.1674(4) 0.42325(17) 0.59690(17) 0.0232(9) Uani 1 1 d .
H9 H 0.1168 0.4584 0.5964 0.028 Uiso 1 1 calc R
C10 C 0.0927(5) 0.37372(18) 0.58062(18) 0.0275(9) Uani 1 1 d .
H10 H -0.0089 0.3750 0.5690 0.033 Uiso 1 1 calc R
C11 C 0.1672(5) 0.32212(18) 0.58131(18) 0.0275(10) Uani 1 1 d .
H11 H 0.1163 0.2881 0.5704 0.033 Uiso 1 1 calc R
C12 C 0.3153(4) 0.32047(15) 0.59790(16) 0.0190(8) Uani 1 1 d .
H12 H 0.3661 0.2853 0.5981 0.023 Uiso 1 1 calc R
C13 C 0.6605(4) 0.30583(14) 0.61510(16) 0.0159(8) Uani 1 1 d .
C14 C 0.7212(4) 0.30551(15) 0.55856(16) 0.0180(8) Uani 1 1 d .
H14 H 0.7178 0.3389 0.5341 0.022 Uiso 1 1 calc R
C15 C 0.7868(5) 0.25658(15) 0.53749(18) 0.0237(9) Uani 1 1 d .
H15 H 0.8296 0.2568 0.4991 0.028 Uiso 1 1 calc R
C16 C 0.7897(4) 0.20777(16) 0.57245(18) 0.0235(9) Uani 1 1 d .
H16 H 0.8346 0.1744 0.5581 0.028 Uiso 1 1 calc R
C17 C 0.7278(4) 0.20736(15) 0.62803(18) 0.0230(9) Uani 1 1 d .
H17 H 0.7284 0.1736 0.6517 0.028 Uiso 1 1 calc R
C18 C 0.6645(4) 0.25633(15) 0.64948(17) 0.0200(8) Uani 1 1 d .
H18 H 0.6234 0.2560 0.6882 0.024 Uiso 1 1 calc R
P2 P 0.60742(11) 0.38777(4) 0.85778(4) 0.0149(2) Uani 1 1 d .
C19 C 0.6994(4) 0.45261(14) 0.88242(16) 0.0169(8) Uani 1 1 d .
C20 C 0.6703(5) 0.47803(16) 0.93776(17) 0.0250(9) Uani 1 1 d .
H20 H 0.6001 0.4616 0.9625 0.030 Uiso 1 1 calc R
C21 C 0.7429(5) 0.52694(17) 0.95697(19) 0.0309(10) Uani 1 1 d .
H21 H 0.7240 0.5437 0.9951 0.037 Uiso 1 1 calc R
C22 C 0.8440(5) 0.55154(16) 0.92001(19) 0.0285(10) Uani 1 1 d .
H22 H 0.8947 0.5850 0.9331 0.034 Uiso 1 1 calc R
C23 C 0.8703(4) 0.52756(16) 0.86480(19) 0.0250(9) Uani 1 1 d .
H23 H 0.9375 0.5451 0.8394 0.030 Uiso 1 1 calc R
C24 C 0.7999(4) 0.47803(15) 0.84572(17) 0.0189(8) Uani 1 1 d .
H24 H 0.8201 0.4614 0.8077 0.023 Uiso 1 1 calc R
C25 C 0.4261(4) 0.39500(15) 0.88580(15) 0.0149(8) Uani 1 1 d .
C26 C 0.3470(4) 0.44415(15) 0.86949(16) 0.0191(8) Uani 1 1 d .
H26 H 0.3941 0.4750 0.8508 0.023 Uiso 1 1 calc R
C27 C 0.2017(4) 0.44792(16) 0.88037(17) 0.0236(9) Uani 1 1 d .
H27 H 0.1493 0.4817 0.8700 0.028 Uiso 1 1 calc R
C28 C 0.1307(4) 0.40299(17) 0.90628(17) 0.0238(9) Uani 1 1 d .
H28 H 0.0291 0.4053 0.9121 0.029 Uiso 1 1 calc R
C29 C 0.2091(4) 0.35427(16) 0.92375(17) 0.0204(8) Uani 1 1 d .
H29 H 0.1616 0.3237 0.9426 0.025 Uiso 1 1 calc R
C30 C 0.3559(4) 0.35060(15) 0.91364(16) 0.0170(8) Uani 1 1 d .
H30 H 0.4093 0.3175 0.9258 0.020 Uiso 1 1 calc R
C31 C 0.7016(4) 0.33040(15) 0.89995(16) 0.0154(8) Uani 1 1 d .
C32 C 0.7003(4) 0.27647(15) 0.87383(17) 0.0193(8) Uani 1 1 d .
H32 H 0.6493 0.2702 0.8353 0.023 Uiso 1 1 calc R
C33 C 0.7728(4) 0.23208(16) 0.90368(18) 0.0238(9) Uani 1 1 d .
H33 H 0.7700 0.1953 0.8860 0.029 Uiso 1 1 calc R
C34 C 0.8488(4) 0.24099(16) 0.95884(17) 0.0242(9) Uani 1 1 d .
H34 H 0.9005 0.2106 0.9788 0.029 Uiso 1 1 calc R
C35 C 0.8503(5) 0.29478(17) 0.98562(18) 0.0264(9) Uani 1 1 d .
H35 H 0.9025 0.3009 1.0239 0.032 Uiso 1 1 calc R
C36 C 0.7755(4) 0.33908(16) 0.95639(17) 0.0227(9) Uani 1 1 d .
H36 H 0.7749 0.3755 0.9750 0.027 Uiso 1 1 calc R
C1' C 0.6627(4) 0.26166(15) 0.28095(18) 0.0199(9) Uani 1 1 d D
H1' H 0.6381(15) 0.2220(5) 0.2816(6) 0.024 Uiso 1 1 d D
B2' B 0.6539(5) 0.29847(18) 0.3467(2) 0.0201(10) Uani 1 1 d D
H2' H 0.6199 0.2805 0.3909 0.024 Uiso 1 1 calc R
B3' B 0.5262(5) 0.30930(17) 0.2836(2) 0.0193(9) Uani 1 1 d D
H3' H 0.4078 0.2985 0.2863 0.023 Uiso 1 1 calc R
B4' B 0.6157(5) 0.29805(18) 0.2156(2) 0.0203(10) Uani 1 1 d D
H4' H 0.5568 0.2798 0.1738 0.024 Uiso 1 1 calc R
B5' B 0.8009(5) 0.28041(18) 0.2359(2) 0.0206(10) Uani 1 1 d D
H5' H 0.8635 0.2507 0.2074 0.025 Uiso 1 1 calc R
B6' B 0.8237(5) 0.28112(17) 0.3174(2) 0.0210(10) Uani 1 1 d D
H6' H 0.9022 0.2516 0.3425 0.025 Uiso 1 1 calc R
B7' B 0.7932(5) 0.35043(18) 0.34354(19) 0.0162(9) Uani 1 1 d .
B8' B 0.6078(5) 0.36817(17) 0.32293(19) 0.0164(9) Uani 1 1 d .
B9' B 0.5842(5) 0.36806(17) 0.24115(19) 0.0176(9) Uani 1 1 d .
B10' B 0.7543(5) 0.34986(18) 0.2121(2) 0.0190(9) Uani 1 1 d .
B11' B 0.8845(5) 0.33952(17) 0.27492(19) 0.0160(9) Uani 1 1 d .
B12' B 0.7505(5) 0.39416(17) 0.27797(19) 0.0145(8) Uani 1 1 d .
Br1' Br 0.89428(5) 0.378673(18) 0.418267(17) 0.02685(10) Uani 1 1 d .
Br2' Br 0.49490(4) 0.417338(16) 0.373278(19) 0.02658(10) Uani 1 1 d .
Br3' Br 0.44578(4) 0.418875(17) 0.19881(2) 0.02754(10) Uani 1 1 d .
Br4' Br 0.80744(5) 0.378406(18) 0.132738(17) 0.02838(10) Uani 1 1 d .
Br5' Br 1.09106(4) 0.357152(16) 0.270545(18) 0.02022(9) Uani 1 1 d .
Br6' Br 0.80333(4) 0.473774(15) 0.275255(17) 0.02051(9) Uani 1 1 d .

loop_
_atom_site_aniso_label
_atom_site_aniso_U_11
_atom_site_aniso_U_22
_atom_site_aniso_U_33
_atom_site_aniso_U_23
_atom_site_aniso_U_13
_atom_site_aniso_U_12
Ir1 0.01447(8) 0.01623(7) 0.01207(7) 0.00061(6) 0.00122(5) 0.00112(6)
C1# 0.029(2) 0.0172(18) 0.0101(17) -0.0026(15) 0.0043(16) -0.0010(17)
O1# 0.0194(17) 0.0364(17) 0.0242(15) 0.0006(13) 0.0044(12) -0.0037(13)
C1* 0.026(3) 0.029(2) 0.017(2) -0.0017(17) -0.0014(17) 0.0038(19)
O1* 0.0239(19) 0.056(2) 0.0375(19) 0.0017(15) -0.0001(15) 0.0158(16)
P1 0.0149(5) 0.0141(4) 0.0135(4) 0.0003(4) 0.0019(4) 0.0008(4)
C1 0.0109(19) 0.0169(18) 0.0154(18) 0.0007(14) 0.0023(15) 0.0039(14)
C2 0.017(2) 0.0201(18) 0.0163(19) -0.0006(15) 0.0003(16) 0.0028(16)
C3 0.019(2) 0.0180(18) 0.022(2) -0.0018(16) 0.0011(16) 0.0003(16)
C4 0.022(2) 0.0181(19) 0.025(2) 0.0056(16) 0.0069(17) -0.0015(16)
C5 0.023(2) 0.0216(19) 0.018(2) 0.0054(16) 0.0008(17) 0.0010(16)
C6 0.016(2) 0.0170(18) 0.0195(19) 0.0034(15) -0.0015(16) 0.0011(15)
C7 0.0139(19) 0.0217(19) 0.0109(17) 0.0006(15) 0.0011(14) 0.0006(15)
C8 0.019(2) 0.0225(19) 0.0165(19) 0.0007(16) 0.0009(16) 0.0007(16)
C9 0.024(2) 0.029(2) 0.017(2) 0.0026(17) 0.0013(17) 0.0034(18)
C10 0.015(2) 0.046(3) 0.022(2) 0.0007(19) 0.0004(17) 0.0002(19)
C11 0.021(2) 0.034(2) 0.027(2) -0.0045(19) -0.0001(18) -0.0081(19)
C12 0.020(2) 0.0203(19) 0.0167(19) -0.0014(15) 0.0027(16) -0.0027(16)
C13 0.014(2) 0.0140(17) 0.0202(19) -0.0033(15) 0.0027(16) -0.0006(14)
C14 0.020(2) 0.0183(18) 0.0161(19) 0.0017(15) 0.0022(16) -0.0023(16)
C15 0.029(2) 0.022(2) 0.021(2) -0.0052(16) 0.0039(18) -0.0018(17)
C16 0.024(2) 0.022(2) 0.025(2) -0.0056(17) 0.0030(18) 0.0052(17)
C17 0.025(2) 0.0163(19) 0.028(2) 0.0018(16) 0.0034(18) 0.0001(16)
C18 0.019(2) 0.025(2) 0.0168(19) 0.0015(16) 0.0045(16) -0.0002(16)
P2 0.0145(5) 0.0167(5) 0.0134(5) 0.0011(4) 0.0005(4) 0.0000(4)
C19 0.017(2) 0.0140(17) 0.0190(19) 0.0019(15) -0.0040(15) -0.0014(15)
C20 0.031(2) 0.027(2) 0.017(2) -0.0014(17) -0.0012(18) -0.0064(18)
C21 0.037(3) 0.026(2) 0.029(2) -0.0079(19) 0.000(2) -0.0040(19)
C22 0.026(2) 0.019(2) 0.039(3) -0.0007(19) -0.011(2) -0.0033(17)
C23 0.015(2) 0.023(2) 0.038(2) 0.0077(18) -0.0007(18) -0.0020(16)
C24 0.014(2) 0.0180(19) 0.024(2) 0.0032(16) -0.0022(16) 0.0036(15)
C25 0.017(2) 0.0182(17) 0.0099(17) -0.0035(14) 0.0008(15) 0.0012(15)
C26 0.022(2) 0.0173(18) 0.0178(19) 0.0020(15) 0.0026(16) 0.0007(16)
C27 0.022(2) 0.025(2) 0.025(2) 0.0024(17) 0.0061(17) 0.0070(17)
C28 0.017(2) 0.034(2) 0.020(2) -0.0005(18) 0.0014(17) 0.0003(18)
C29 0.019(2) 0.0226(19) 0.020(2) -0.0009(16) 0.0038(16) -0.0043(16)
C30 0.021(2) 0.0171(18) 0.0132(18) -0.0001(15) -0.0005(16) -0.0008(16)
C31 0.0120(19) 0.0195(18) 0.0146(18) 0.0035(15) 0.0012(15) 0.0013(15)
C32 0.017(2) 0.0232(19) 0.0180(19) 0.0011(16) 0.0038(16) -0.0004(16)
C33 0.024(2) 0.023(2) 0.025(2) 0.0012(17) 0.0052(18) 0.0037(17)
C34 0.026(2) 0.028(2) 0.019(2) 0.0091(17) 0.0038(18) 0.0096(18)
C35 0.031(3) 0.031(2) 0.017(2) 0.0041(17) -0.0031(18) 0.0030(19)
C36 0.025(2) 0.023(2) 0.020(2) -0.0018(16) 0.0004(17) -0.0022(17)
C1' 0.015(2) 0.0117(17) 0.034(2) -0.0015(16) 0.0078(17) 0.0004(15)
B2' 0.017(2) 0.018(2) 0.025(2) 0.0056(18) 0.0040(19) 0.0022(18)
B3' 0.016(2) 0.0122(19) 0.029(2) 0.0005(18) 0.0027(19) -0.0003(17)
B4' 0.014(2) 0.021(2) 0.025(2) -0.0025(19) 0.0002(19) -0.0047(18)
B5' 0.016(2) 0.021(2) 0.024(2) -0.0036(19) 0.0050(19) 0.0005(18)
B6' 0.017(2) 0.016(2) 0.030(3) 0.0058(19) 0.005(2) 0.0022(18)
B7' 0.012(2) 0.021(2) 0.016(2) 0.0016(17) -0.0017(17) 0.0010(17)
B8' 0.013(2) 0.017(2) 0.019(2) 0.0006(17) 0.0037(17) 0.0011(17)
B9' 0.015(2) 0.019(2) 0.019(2) -0.0001(17) -0.0024(18) 0.0015(17)
B10' 0.020(2) 0.018(2) 0.019(2) -0.0033(18) 0.0046(19) -0.0064(18)
B11' 0.015(2) 0.014(2) 0.019(2) 0.0013(17) 0.0046(18) 0.0005(16)
B12' 0.012(2) 0.0148(19) 0.016(2) 0.0027(17) -0.0013(17) -0.0001(16)
Br1' 0.0242(2) 0.0398(2) 0.01636(19) 0.00253(17) -0.00026(16) -0.01016(18)
Br2' 0.0212(2) 0.0264(2) 0.0334(2) -0.00818(17) 0.01142(18) 0.00129(17)
Br3' 0.0182(2) 0.0252(2) 0.0380(2) 0.01104(18) -0.00728(18) -0.00053(16)
Br4' 0.0299(2) 0.0394(2) 0.01627(19) -0.00152(17) 0.00453(17) -0.01259(19)
Br5' 0.01224(19) 0.02234(19) 0.0265(2) 0.00001(16) 0.00426(16) -0.00101(15)
Br6' 0.0215(2) 0.01379(17) 0.0261(2) 0.00043(15) 0.00061(16) -0.00195(15)

loop_
_atom_type_symbol
_atom_type_description
_atom_type_scat_dispersion_real
_atom_type_scat_dispersion_imag
_atom_type_scat_source
C C 0.0033 0.0016 'International Tables Vol C Tables 4.2.6.8 and 6.1.1.4'
H H 0.0000 0.0000 'International Tables Vol C Tables 4.2.6.8 and 6.1.1.4'
B B 0.0013 0.0007 'International Tables Vol C Tables 4.2.6.8 and 6.1.1.4'
O O 0.0106 0.0060 'International Tables Vol C Tables 4.2.6.8 and 6.1.1.4'
P P 0.1023 0.0942 'International Tables Vol C Tables 4.2.6.8 and 6.1.1.4'
Br Br -0.2901 2.4595 'International Tables Vol C Tables 4.2.6.8 and 6.1.1.4'
Ir Ir -1.4442 7.9887 'International Tables Vol C Tables 4.2.6.8 and 6.1.1.4'

loop_
_geom_angle_atom_site_label_1
_geom_angle_atom_site_label_2
_geom_angle_atom_site_label_3
_geom_angle
C1* Ir1 C1# 165.91(16)
C1* Ir1 P1 90.52(12)
C1# Ir1 P1 89.14(10)
C1* Ir1 P2 91.64(12)
C1# Ir1 P2 89.74(10)
P1 Ir1 P2 175.42(3)
O1# C1# Ir1 174.0(3)
O1* C1* Ir1 176.4(4)
C1 P1 C13 106.48(16)
C1 P1 C7 104.88(16)
C13 P1 C7 106.31(17)
C1 P1 Ir1 112.53(12)
C13 P1 Ir1 113.91(12)
C7 P1 Ir1 112.07(11)
C2 C1 C6 119.4(3)
C2 C1 P1 120.5(3)
C6 C1 P1 120.1(3)
C1 C2 C3 120.5(3)
C1 C2 H2 119.8
C3 C2 H2 119.8
C4 C3 C2 119.9(4)
C4 C3 H3 120.1
C2 C3 H3 120.1
C3 C4 C5 119.9(3)
C3 C4 H4 120.0
C5 C4 H4 120.0
C6 C5 C4 120.7(4)
C6 C5 H5 119.7
C4 C5 H5 119.7
C5 C6 C1 119.7(4)
C5 C6 H6 120.2
C1 C6 H6 120.2
C12 C7 C8 119.6(4)
C12 C7 P1 122.1(3)
C8 C7 P1 117.9(3)
C9 C8 C7 120.0(4)
C9 C8 H8 120.0
C7 C8 H8 120.0
C8 C9 C10 120.3(4)
C8 C9 H9 119.8
C10 C9 H9 119.8
C9 C10 C11 119.8(4)
C9 C10 H10 120.1
C11 C10 H10 120.1
C12 C11 C10 120.0(4)
C12 C11 H11 120.0
C10 C11 H11 120.0
C7 C12 C11 120.3(4)
C7 C12 H12 119.9
C11 C12 H12 119.9
C18 C13 C14 118.8(3)
C18 C13 P1 119.4(3)
C14 C13 P1 121.8(3)
C13 C14 C15 120.4(3)
C13 C14 H14 119.8
C15 C14 H14 119.8
C16 C15 C14 119.9(4)
C16 C15 H15 120.0
C14 C15 H15 120.0
C17 C16 C15 120.1(4)
C17 C16 H16 119.9
C15 C16 H16 119.9
C16 C17 C18 119.9(4)
C16 C17 H17 120.0
C18 C17 H17 120.0
C17 C18 C13 120.8(3)
C17 C18 H18 119.6
C13 C18 H18 119.6
C19 P2 C25 103.83(16)
C19 P2 C31 106.12(17)
C25 P2 C31 108.20(16)
C19 P2 Ir1 113.60(12)
C25 P2 Ir1 111.14(12)
C31 P2 Ir1 113.33(12)
C20 C19 C24 119.1(3)
C20 C19 P2 120.7(3)
C24 C19 P2 120.2(3)
C21 C20 C19 120.5(4)
C21 C20 H20 119.7
C19 C20 H20 119.7
C20 C21 C22 119.6(4)
C20 C21 H21 120.2
C22 C21 H21 120.2
C23 C22 C21 120.1(4)
C23 C22 H22 119.9
C21 C22 H22 119.9
C22 C23 C24 120.6(4)
C22 C23 H23 119.7
C24 C23 H23 119.7
C23 C24 C19 120.0(4)
C23 C24 H24 120.0
C19 C24 H24 120.0
C30 C25 C26 119.2(3)
C30 C25 P2 122.5(3)
C26 C25 P2 117.5(3)
C27 C26 C25 120.2(3)
C27 C26 H26 119.9
C25 C26 H26 119.9
C26 C27 C28 120.6(4)
C26 C27 H27 119.7
C28 C27 H27 119.7
C27 C28 C29 119.6(4)
C27 C28 H28 120.2
C29 C28 H28 120.2
C30 C29 C28 119.9(4)
C30 C29 H29 120.1
C28 C29 H29 120.1
C29 C30 C25 120.5(4)
C29 C30 H30 119.8
C25 C30 H30 119.8
C36 C31 C32 119.4(3)
C36 C31 P2 122.1(3)
C32 C31 P2 118.5(3)
C33 C32 C31 120.3(4)
C33 C32 H32 119.8
C31 C32 H32 119.8
C34 C33 C32 120.2(4)
C34 C33 H33 119.9
C32 C33 H33 119.9
C33 C34 C35 120.0(4)
C33 C34 H34 120.0
C35 C34 H34 120.0
C36 C35 C34 119.9(4)
C36 C35 H35 120.0
C34 C35 H35 120.0
C35 C36 C31 120.1(4)
C35 C36 H36 120.0
C31 C36 H36 120.0
B3' C1' B2' 63.4(2)
B3' C1' B6' 115.5(3)
B2' C1' B6' 63.0(3)
B3' C1' B4' 62.9(2)
B2' C1' B4' 115.8(3)
B6' C1' B4' 115.2(3)
B3' C1' B5' 115.3(3)
B2' C1' B5' 115.9(3)
B6' C1' B5' 63.1(2)
B4' C1' B5' 62.7(2)
B3' C1' H1' 118.1(9)
B2' C1' H1' 117.6(9)
B6' C1' H1' 116.9(9)
B4' C1' H1' 117.1(9)
B5' C1' H1' 116.2(9)
C1' B2' B8' 104.5(3)
C1' B2' B6' 58.8(2)
B8' B2' B6' 107.9(3)
C1' B2' B3' 58.3(2)
B8' B2' B3' 60.2(2)
B6' B2' B3' 107.7(3)
C1' B2' B7' 104.4(3)
B8' B2' B7' 60.4(2)
B6' B2' B7' 59.5(2)
B3' B2' B7' 108.2(3)
C1' B2' H2' 125.1
B8' B2' H2' 122.2
B6' B2' H2' 121.7
B3' B2' H2' 121.5
B7' B2' H2' 122.4
C1' B3' B4' 59.0(2)
C1' B3' B9' 104.7(3)
B4' B3' B9' 60.1(2)
C1' B3' B2' 58.4(2)
B4' B3' B2' 108.4(3)
B9' B3' B2' 108.5(3)
C1' B3' B8' 104.3(3)
B4' B3' B8' 108.8(3)
B9' B3' B8' 60.8(2)
B2' B3' B8' 59.8(2)
C1' B3' H3' 125.2
B4' B3' H3' 121.0
B9' B3' H3' 122.0
B2' B3' H3' 121.4
B8' B3' H3' 122.2
C1' B4' B3' 58.1(2)
C1' B4' B10' 103.9(3)
B3' B4' B10' 107.9(3)
C1' B4' B9' 104.0(3)
B3' B4' B9' 60.0(2)
B10' B4' B9' 60.2(2)
C1' B4' B5' 59.0(2)
B3' B4' B5' 108.2(3)
B10' B4' B5' 59.6(2)
B9' B4' B5' 108.2(3)
C1' B4' H4' 125.4
B3' B4' H4' 121.5
B10' B4' H4' 122.7
B9' B4' H4' 122.4
B5' B4' H4' 121.2
C1' B5' B10' 103.6(3)
C1' B5' B4' 58.2(2)
B10' B5' B4' 59.9(2)
C1' B5' B11' 103.7(3)
B10' B5' B11' 60.3(2)
B4' B5' B11' 108.2(3)
C1' B5' B6' 58.0(2)
B10' B5' B6' 107.3(3)
B4' B5' B6' 107.2(3)
B11' B5' B6' 59.5(2)
C1' B5' H5' 125.8
B10' B5' H5' 122.6
B4' B5' H5' 121.5
B11' B5' H5' 122.4
B6' B5' H5' 122.1
C1' B6' B7' 104.6(3)
C1' B6' B2' 58.2(2)
B7' B6' B2' 60.4(2)
C1' B6' B11' 104.8(3)
B7' B6' B11' 60.8(2)
B2' B6' B11' 108.9(3)
C1' B6' B5' 58.9(2)
B7' B6' B5' 108.9(3)
B2' B6' B5' 108.3(3)
B11' B6' B5' 60.1(2)
C1' B6' H6' 125.2
B7' B6' H6' 121.9
B2' B6' H6' 121.2
B11' B6' H6' 121.8
B5' B6' H6' 121.1
B6' B7' B2' 60.1(2)
B6' B7' B8' 107.7(3)
B2' B7' B8' 59.6(2)
B6' B7' B11' 60.0(2)
B2' B7' B11' 108.1(3)
B8' B7' B11' 108.2(3)
B6' B7' B12' 107.7(3)
B2' B7' B12' 107.8(3)
B8' B7' B12' 60.3(2)
B11' B7' B12' 59.9(2)
B6' B7' Br1' 120.9(3)
B2' B7' Br1' 120.6(3)
B8' B7' Br1' 121.9(3)
B11' B7' Br1' 122.2(3)
B12' B7' Br1' 123.1(3)
B2' B8' B3' 60.1(2)
B2' B8' B7' 60.0(2)
B3' B8' B7' 107.8(3)
B2' B8' B9' 107.7(3)
B3' B8' B9' 59.5(2)
B7' B8' B9' 107.8(3)
B2' B8' B12' 108.0(3)
B3' B8' B12' 107.5(3)
B7' B8' B12' 60.1(2)
B9' B8' B12' 59.8(2)
B2' B8' Br2' 120.9(3)
B3' B8' Br2' 121.2(3)
B7' B8' Br2' 122.0(3)
B9' B8' Br2' 122.3(3)
B12' B8' Br2' 122.8(3)
B3' B9' B4' 59.9(2)
B3' B9' B10' 107.5(3)
B4' B9' B10' 59.8(2)
B3' B9' B12' 107.9(3)
B4' B9' B12' 108.1(3)
B10' B9' B12' 60.1(2)
B3' B9' B8' 59.7(2)
B4' B9' B8' 107.8(3)
B10' B9' B8' 107.8(3)
B12' B9' B8' 60.2(2)
B3' B9' Br3' 121.7(3)
B4' B9' Br3' 122.7(3)
B10' B9' Br3' 122.8(3)
B12' B9' Br3' 121.2(3)
B8' B9' Br3' 120.8(3)
B5' B10' B4' 60.5(2)
B5' B10' B9' 108.7(3)
B4' B10' B9' 60.0(2)
B5' B10' B11' 60.4(2)
B4' B10' B11' 108.7(3)
B9' B10' B11' 108.5(3)
B5' B10' B12' 108.7(3)
B4' B10' B12' 108.5(3)
B9' B10' B12' 60.4(2)
B11' B10' B12' 60.1(2)
B5' B10' Br4' 120.8(3)
B4' B10' Br4' 119.8(3)
B9' B10' Br4' 120.7(3)
B11' B10' Br4' 122.8(3)
B12' B10' Br4' 122.5(3)
B6' B11' B10' 107.1(3)
B6' B11' B5' 60.3(2)
B10' B11' B5' 59.3(2)
B6' B11' B12' 107.5(3)
B10' B11' B12' 60.0(2)
B5' B11' B12' 107.8(3)
B6' B11' B7' 59.3(2)
B10' B11' B7' 107.7(3)
B5' B11' B7' 107.8(3)
B12' B11' B7' 60.2(2)
B6' B11' Br5' 122.1(3)
B10' B11' Br5' 122.7(3)
B5' B11' Br5' 122.2(3)
B12' B11' Br5' 121.5(3)
B7' B11' Br5' 121.4(3)
B10' B12' B11' 59.9(2)
B10' B12' B9' 59.6(2)
B11' B12' B9' 107.8(3)
B10' B12' B7' 107.3(3)
B11' B12' B7' 59.9(2)
B9' B12' B7' 107.5(3)
B10' B12' B8' 107.3(3)
B11' B12' B8' 107.6(3)
B9' B12' B8' 60.0(2)
B7' B12' B8' 59.6(2)
B10' B12' Br6' 121.6(3)
B11' B12' Br6' 121.5(3)
B9' B12' Br6' 121.8(3)
B7' B12' Br6' 122.6(3)
B8' B12' Br6' 122.6(3)

loop_
_geom_bond_atom_site_label_1
_geom_bond_atom_site_label_2
_geom_bond_distance
Ir1 C1* 1.895(4)
Ir1 C1# 1.915(4)
Ir1 P1 2.3367(9)
Ir1 P2 2.3380(10)
C1# O1# 1.140(5)
C1* O1* 1.134(5)
P1 C1 1.803(3)
P1 C13 1.812(3)
P1 C7 1.814(4)
C1 C2 1.386(5)
C1 C6 1.403(5)
C2 C3 1.393(5)
C2 H2 0.9500
C3 C4 1.376(5)
C3 H3 0.9500
C4 C5 1.392(5)
C4 H4 0.9500
C5 C6 1.376(5)
C5 H5 0.9500
C6 H6 0.9500
C7 C12 1.382(5)
C7 C8 1.405(5)
C8 C9 1.373(5)
C8 H8 0.9500
C9 C10 1.388(5)
C9 H9 0.9500
C10 C11 1.394(6)
C10 H10 0.9500
C11 C12 1.385(6)
C11 H11 0.9500
C12 H12 0.9500
C13 C18 1.387(5)
C13 C14 1.390(5)
C14 C15 1.393(5)
C14 H14 0.9500
C15 C16 1.381(5)
C15 H15 0.9500
C16 C17 1.376(5)
C16 H16 0.9500
C17 C18 1.387(5)
C17 H17 0.9500
C18 H18 0.9500
P2 C19 1.811(4)
P2 C25 1.817(4)
P2 C31 1.823(4)
C19 C20 1.393(5)
C19 C24 1.396(5)
C20 C21 1.383(5)
C20 H20 0.9500
C21 C22 1.395(6)
C21 H21 0.9500
C22 C23 1.370(6)
C22 H22 0.9500
C23 C24 1.385(5)
C23 H23 0.9500
C24 H24 0.9500
C25 C30 1.389(5)
C25 C26 1.401(5)
C26 C27 1.372(5)
C26 H26 0.9500
C27 C28 1.383(5)
C27 H27 0.9500
C28 C29 1.395(5)
C28 H28 0.9500
C29 C30 1.381(5)
C29 H29 0.9500
C30 H30 0.9500
C31 C36 1.387(5)
C31 C32 1.393(5)
C32 C33 1.382(5)
C32 H32 0.9500
C33 C34 1.372(6)
C33 H33 0.9500
C34 C35 1.396(5)
C34 H34 0.9500
C35 C36 1.383(5)
C35 H35 0.9500
C36 H36 0.9500
C1' B3' 1.685(5)
C1' B2' 1.687(6)
C1' B6' 1.697(6)
C1' B4' 1.700(6)
C1' B5' 1.714(5)
C1' H1' 0.961(10)
B2' B8' 1.766(6)
B2' B6' 1.769(6)
B2' B3' 1.771(7)
B2' B7' 1.774(6)
B2' H2' 1.1200
B3' B4' 1.766(6)
B3' B9' 1.769(6)
B3' B8' 1.772(6)
B3' H3' 1.1200
B4' B10' 1.767(6)
B4' B9' 1.771(6)
B4' B5' 1.777(6)
B4' H4' 1.1200
B5' B10' 1.761(6)
B5' B11' 1.782(6)
B5' B6' 1.786(6)
B5' H5' 1.1200
B6' B7' 1.758(6)
B6' B11' 1.771(6)
B6' H6' 1.1200
B7' B8' 1.781(6)
B7' B11' 1.785(6)
B7' B12' 1.791(6)
B7' Br1' 1.947(4)
B8' B9' 1.791(6)
B8' B12' 1.795(6)
B8' Br2' 1.943(4)
B9' B10' 1.774(6)
B9' B12' 1.789(6)
B9' Br3' 1.937(4)
B10' B11' 1.781(6)
B10' B12' 1.783(6)
B10' Br4' 1.955(4)
B11' B12' 1.784(6)
B11' Br5' 1.947(4)
B12' Br6' 1.939(4)

loop_
_geom_torsion_atom_site_label_1
_geom_torsion_atom_site_label_2
_geom_torsion_atom_site_label_3
_geom_torsion_atom_site_label_4
_geom_torsion
C1* Ir1 C1# O1# -7(3)
P1 Ir1 C1# O1# 81(3)
P2 Ir1 C1# O1# -103(3)
C1# Ir1 C1* O1* -5(6)
P1 Ir1 C1* O1* -94(6)
P2 Ir1 C1* O1* 90(6)
C1* Ir1 P1 C1 -74.96(18)
C1# Ir1 P1 C1 119.13(16)
P2 Ir1 P1 C1 43.3(5)
C1* Ir1 P1 C13 46.36(18)
C1# Ir1 P1 C13 -119.55(17)
P2 Ir1 P1 C13 164.6(4)
C1* Ir1 P1 C7 167.11(18)
C1# Ir1 P1 C7 1.20(16)
P2 Ir1 P1 C7 -74.7(5)
C13 P1 C1 C2 -105.6(3)
C7 P1 C1 C2 142.0(3)
Ir1 P1 C1 C2 19.9(3)
C13 P1 C1 C6 72.7(3)
C7 P1 C1 C6 -39.7(3)
Ir1 P1 C1 C6 -161.8(2)
C6 C1 C2 C3 -0.6(5)
P1 C1 C2 C3 177.7(3)
C1 C2 C3 C4 -0.6(5)
C2 C3 C4 C5 0.9(5)
C3 C4 C5 C6 0.1(6)
C4 C5 C6 C1 -1.3(5)
C2 C1 C6 C5 1.5(5)
P1 C1 C6 C5 -176.8(3)
C1 P1 C7 C12 139.9(3)
C13 P1 C7 C12 27.4(3)
Ir1 P1 C7 C12 -97.7(3)
C1 P1 C7 C8 -47.7(3)
C13 P1 C7 C8 -160.2(3)
Ir1 P1 C7 C8 74.7(3)
C12 C7 C8 C9 -0.4(5)
P1 C7 C8 C9 -173.0(3)
C7 C8 C9 C10 0.4(5)
C8 C9 C10 C11 0.0(6)
C9 C10 C11 C12 -0.3(6)
C8 C7 C12 C11 0.0(5)
P1 C7 C12 C11 172.3(3)
C10 C11 C12 C7 0.3(6)
C1 P1 C13 C18 154.1(3)
C7 P1 C13 C18 -94.4(3)
Ir1 P1 C13 C18 29.5(3)
C1 P1 C13 C14 -25.4(4)
C7 P1 C13 C14 86.1(3)
Ir1 P1 C13 C14 -150.0(3)
C18 C13 C14 C15 -1.1(6)
P1 C13 C14 C15 178.5(3)
C13 C14 C15 C16 1.0(6)
C14 C15 C16 C17 0.1(6)
C15 C16 C17 C18 -1.1(6)
C16 C17 C18 C13 1.1(6)
C14 C13 C18 C17 0.0(6)
P1 C13 C18 C17 -179.5(3)
C1* Ir1 P2 C19 75.09(18)
C1# Ir1 P2 C19 -118.94(17)
P1 Ir1 P2 C19 -43.1(5)
C1* Ir1 P2 C25 -168.24(17)
C1# Ir1 P2 C25 -2.27(16)
P1 Ir1 P2 C25 73.6(5)
C1* Ir1 P2 C31 -46.14(18)
C1# Ir1 P2 C31 119.84(17)
P1 Ir1 P2 C31 -164.3(4)
C25 P2 C19 C20 34.7(4)
C31 P2 C19 C20 -79.3(3)
Ir1 P2 C19 C20 155.5(3)
C25 P2 C19 C24 -144.8(3)
C31 P2 C19 C24 101.2(3)
Ir1 P2 C19 C24 -24.0(3)
C24 C19 C20 C21 -1.7(6)
P2 C19 C20 C21 178.7(3)
C19 C20 C21 C22 1.2(6)
C20 C21 C22 C23 0.5(6)
C21 C22 C23 C24 -1.6(6)
C22 C23 C24 C19 1.0(6)
C20 C19 C24 C23 0.6(5)
P2 C19 C24 C23 -179.8(3)
C19 P2 C25 C30 -136.7(3)
C31 P2 C25 C30 -24.2(4)
Ir1 P2 C25 C30 100.8(3)
C19 P2 C25 C26 53.9(3)
C31 P2 C25 C26 166.3(3)
Ir1 P2 C25 C26 -68.6(3)
C30 C25 C26 C27 -0.7(5)
P2 C25 C26 C27 169.1(3)
C25 C26 C27 C28 -1.4(6)
C26 C27 C28 C29 2.6(6)
C27 C28 C29 C30 -1.7(6)
C28 C29 C30 C25 -0.4(5)
C26 C25 C30 C29 1.6(5)
P2 C25 C30 C29 -167.7(3)
C19 P2 C31 C36 26.2(3)
C25 P2 C31 C36 -84.7(3)
Ir1 P2 C31 C36 151.6(3)
C19 P2 C31 C32 -152.8(3)
C25 P2 C31 C32 96.3(3)
Ir1 P2 C31 C32 -27.4(3)
C36 C31 C32 C33 -0.4(5)
P2 C31 C32 C33 178.7(3)
C31 C32 C33 C34 -1.1(6)
C32 C33 C34 C35 1.5(6)
C33 C34 C35 C36 -0.3(6)
C34 C35 C36 C31 -1.2(6)
C32 C31 C36 C35 1.6(6)
P2 C31 C36 C35 -177.4(3)
B3' C1' B2' B8' -40.1(3)
B6' C1' B2' B8' 102.4(3)
B4' C1' B2' B8' -4.1(4)
B5' C1' B2' B8' 66.6(4)
B3' C1' B2' B6' -142.6(3)
B4' C1' B2' B6' -106.6(3)
B5' C1' B2' B6' -35.9(3)
B6' C1' B2' B3' 142.6(3)
B4' C1' B2' B3' 36.0(3)
B5' C1' B2' B3' 106.7(3)
B3' C1' B2' B7' -102.8(3)
B6' C1' B2' B7' 39.8(3)
B4' C1' B2' B7' -66.7(4)
B5' C1' B2' B7' 3.9(4)
B2' C1' B3' B4' 143.5(3)
B6' C1' B3' B4' 106.7(3)
B5' C1' B3' B4' 35.9(3)
B2' C1' B3' B9' 102.9(3)
B6' C1' B3' B9' 66.0(4)
B4' C1' B3' B9' -40.6(3)
B5' C1' B3' B9' -4.8(4)
B6' C1' B3' B2' -36.9(3)
B4' C1' B3' B2' -143.5(3)
B5' C1' B3' B2' -107.7(4)
B2' C1' B3' B8' 39.9(3)
B6' C1' B3' B8' 3.1(4)
B4' C1' B3' B8' -103.6(3)
B5' C1' B3' B8' -67.7(4)
B8' B2' B3' C1' 134.0(3)
B6' B2' B3' C1' 33.1(3)
B7' B2' B3' C1' 96.0(3)
C1' B2' B3' B4' -32.5(3)
B8' B2' B3' B4' 101.5(3)
B6' B2' B3' B4' 0.6(4)
B7' B2' B3' B4' 63.5(3)
C1' B2' B3' B9' -96.3(3)
B8' B2' B3' B9' 37.7(3)
B6' B2' B3' B9' -63.2(4)
B7' B2' B3' B9' -0.3(4)
C1' B2' B3' B8' -134.0(3)
B6' B2' B3' B8' -100.9(3)
B7' B2' B3' B8' -38.0(3)
B2' C1' B4' B3' -36.2(3)
B6' C1' B4' B3' -107.0(3)
B5' C1' B4' B3' -143.4(3)
B3' C1' B4' B10' 102.6(3)
B2' C1' B4' B10' 66.4(4)
B6' C1' B4' B10' -4.4(4)
B5' C1' B4' B10' -40.8(3)
B3' C1' B4' B9' 40.4(3)
B2' C1' B4' B9' 4.2(4)
B6' C1' B4' B9' -66.6(4)
B5' C1' B4' B9' -103.0(3)
B3' C1' B4' B5' 143.4(3)
B2' C1' B4' B5' 107.2(3)
B6' C1' B4' B5' 36.4(3)
B9' B3' B4' C1' 133.4(3)
B2' B3' B4' C1' 32.3(3)
B8' B3' B4' C1' 95.7(3)
C1' B3' B4' B10' -95.6(3)
B9' B3' B4' B10' 37.9(3)
B2' B3' B4' B10' -63.3(4)
B8' B3' B4' B10' 0.1(4)
C1' B3' B4' B9' -133.4(3)
B2' B3' B4' B9' -101.2(3)
B8' B3' B4' B9' -37.8(3)
C1' B3' B4' B5' -32.6(3)
B9' B3' B4' B5' 100.9(3)
B2' B3' B4' B5' -0.3(4)
B8' B3' B4' B5' 63.1(4)
B3' C1' B5' B10' 4.9(4)
B2' C1' B5' B10' -66.3(4)
B6' C1' B5' B10' -102.1(3)
B4' C1' B5' B10' 40.9(3)
B3' C1' B5' B4' -35.9(3)
B2' C1' B5' B4' -107.2(3)
B6' C1' B5' B4' -143.0(3)
B3' C1' B5' B11' 67.2(4)
B2' C1' B5' B11' -4.0(4)
B6' C1' B5' B11' -39.9(3)
B4' C1' B5' B11' 103.1(3)
B3' C1' B5' B6' 107.1(3)
B2' C1' B5' B6' 35.8(3)
B4' C1' B5' B6' 143.0(3)
B3' B4' B5' C1' 32.2(3)
B10' B4' B5' C1' 132.7(3)
B9' B4' B5' C1' 95.7(3)
C1' B4' B5' B10' -132.7(3)
B3' B4' B5' B10' -100.5(3)
B9' B4' B5' B10' -37.0(3)
C1' B4' B5' B11' -95.1(3)
B3' B4' B5' B11' -62.9(3)
B10' B4' B5' B11' 37.6(3)
B9' B4' B5' B11' 0.6(4)
C1' B4' B5' B6' -32.3(3)
B3' B4' B5' B6' -0.1(4)
B10' B4' B5' B6' 100.4(3)
B9' B4' B5' B6' 63.4(4)
B3' C1' B6' B7' -3.3(4)
B2' C1' B6' B7' -40.3(3)
B4' C1' B6' B7' 67.2(4)
B5' C1' B6' B7' 103.5(3)
B3' C1' B6' B2' 37.0(3)
B4' C1' B6' B2' 107.5(3)
B5' C1' B6' B2' 143.8(3)
B3' C1' B6' B11' -66.4(4)
B2' C1' B6' B11' -103.4(3)
B4' C1' B6' B11' 4.2(4)
B5' C1' B6' B11' 40.4(3)
B3' C1' B6' B5' -106.8(3)
B2' C1' B6' B5' -143.8(3)
B4' C1' B6' B5' -36.3(3)
B8' B2' B6' C1' -96.4(3)
B3' B2' B6' C1' -32.9(3)
B7' B2' B6' C1' -134.0(3)
C1' B2' B6' B7' 134.0(3)
B8' B2' B6' B7' 37.6(3)
B3' B2' B6' B7' 101.1(3)
C1' B2' B6' B11' 96.1(3)
B8' B2' B6' B11' -0.3(4)
B3' B2' B6' B11' 63.2(4)
B7' B2' B6' B11' -37.9(3)
C1' B2' B6' B5' 32.2(3)
B8' B2' B6' B5' -64.2(4)
B3' B2' B6' B5' -0.6(4)
B7' B2' B6' B5' -101.7(3)
B10' B5' B6' C1' 95.5(3)
B4' B5' B6' C1' 32.4(3)
B11' B5' B6' C1' 133.7(3)
C1' B5' B6' B7' -96.0(3)
B10' B5' B6' B7' -0.6(4)
B4' B5' B6' B7' -63.6(4)
B11' B5' B6' B7' 37.7(3)
C1' B5' B6' B2' -31.9(3)
B10' B5' B6' B2' 63.5(4)
B4' B5' B6' B2' 0.4(4)
B11' B5' B6' B2' 101.8(3)
C1' B5' B6' B11' -133.7(3)
B10' B5' B6' B11' -38.3(3)
B4' B5' B6' B11' -101.3(3)
C1' B6' B7' B2' 39.2(3)
B11' B6' B7' B2' 138.3(3)
B5' B6' B7' B2' 100.8(3)
C1' B6' B7' B8' 2.1(4)
B2' B6' B7' B8' -37.1(3)
B11' B6' B7' B8' 101.1(3)
B5' B6' B7' B8' 63.7(4)
C1' B6' B7' B11' -99.1(3)
B2' B6' B7' B11' -138.3(3)
B5' B6' B7' B11' -37.4(3)
C1' B6' B7' B12' -61.6(3)
B2' B6' B7' B12' -100.8(3)
B11' B6' B7' B12' 37.5(3)
B5' B6' B7' B12' 0.0(4)
C1' B6' B7' Br1' 149.1(3)
B2' B6' B7' Br1' 109.9(3)
B11' B6' B7' Br1' -111.8(3)
B5' B6' B7' Br1' -149.3(3)
C1' B2' B7' B6' -39.4(3)
B8' B2' B7' B6' -138.2(3)
B3' B2' B7' B6' -100.3(3)
C1' B2' B7' B8' 98.7(3)
B6' B2' B7' B8' 138.2(3)
B3' B2' B7' B8' 37.9(3)
C1' B2' B7' B11' -2.1(4)
B8' B2' B7' B11' -100.8(3)
B6' B2' B7' B11' 37.3(3)
B3' B2' B7' B11' -62.9(4)
C1' B2' B7' B12' 61.1(4)
B8' B2' B7' B12' -37.6(3)
B6' B2' B7' B12' 100.6(3)
B3' B2' B7' B12' 0.3(4)
C1' B2' B7' Br1' -149.9(3)
B8' B2' B7' Br1' 111.4(3)
B6' B2' B7' Br1' -110.4(3)
B3' B2' B7' Br1' 149.3(3)
C1' B2' B8' B3' 39.2(3)
B6' B2' B8' B3' 100.6(3)
B7' B2' B8' B3' 137.7(3)
C1' B2' B8' B7' -98.5(3)
B6' B2' B8' B7' -37.2(3)
B3' B2' B8' B7' -137.7(3)
C1' B2' B8' B9' 2.2(4)
B6' B2' B8' B9' 63.6(4)
B3' B2' B8' B9' -37.0(3)
B7' B2' B8' B9' 100.7(3)
C1' B2' B8' B12' -61.0(4)
B6' B2' B8' B12' 0.4(4)
B3' B2' B8' B12' -100.2(3)
B7' B2' B8' B12' 37.5(3)
C1' B2' B8' Br2' 149.9(3)
B6' B2' B8' Br2' -148.8(3)
B3' B2' B8' Br2' 110.7(3)
B7' B2' B8' Br2' -111.6(3)
C1' B3' B8' B2' -39.2(3)
B4' B3' B8' B2' -100.8(3)
B9' B3' B8' B2' -138.3(3)
C1' B3' B8' B7' -1.5(4)
B4' B3' B8' B7' -63.1(4)
B9' B3' B8' B7' -100.6(3)
B2' B3' B8' B7' 37.7(3)
C1' B3' B8' B9' 99.1(3)
B4' B3' B8' B9' 37.5(3)
B2' B3' B8' B9' 138.3(3)
C1' B3' B8' B12' 61.9(4)
B4' B3' B8' B12' 0.3(4)
B9' B3' B8' B12' -37.2(3)
B2' B3' B8' B12' 101.1(3)
C1' B3' B8' Br2' -149.3(3)
B4' B3' B8' Br2' 149.0(3)
B9' B3' B8' Br2' 111.6(3)
B2' B3' B8' Br2' -110.1(3)
B6' B7' B8' B2' 37.4(3)
B11' B7' B8' B2' 100.7(3)
B12' B7' B8' B2' 138.1(3)
Br1' B7' B8' B2' -109.2(3)
B6' B7' B8' B3' -0.4(4)
B2' B7' B8' B3' -37.8(3)
B11' B7' B8' B3' 63.0(3)
B12' B7' B8' B3' 100.3(3)
Br1' B7' B8' B3' -147.0(3)
B6' B7' B8' B9' -63.2(3)
B2' B7' B8' B9' -100.6(3)
B11' B7' B8' B9' 0.1(4)
B12' B7' B8' B9' 37.5(3)
Br1' B7' B8' B9' 150.2(3)
B6' B7' B8' B12' -100.7(3)
B2' B7' B8' B12' -138.1(3)
B11' B7' B8' B12' -37.3(3)
Br1' B7' B8' B12' 112.7(3)
B6' B7' B8' Br2' 147.2(3)
B2' B7' B8' Br2' 109.8(3)
B11' B7' B8' Br2' -149.5(3)
B12' B7' B8' Br2' -112.1(3)
Br1' B7' B8' Br2' 0.5(4)
C1' B3' B9' B4' 40.0(3)
B2' B3' B9' B4' 101.1(3)
B8' B3' B9' B4' 138.4(3)
C1' B3' B9' B10' 2.5(4)
B4' B3' B9' B10' -37.6(3)
B2' B3' B9' B10' 63.5(4)
B8' B3' B9' B10' 100.8(3)
C1' B3' B9' B12' -60.9(4)
B4' B3' B9' B12' -100.9(3)
B2' B3' B9' B12' 0.2(4)
B8' B3' B9' B12' 37.5(3)
C1' B3' B9' B8' -98.3(3)
B4' B3' B9' B8' -138.4(3)
B2' B3' B9' B8' -37.3(3)
C1' B3' B9' Br3' 152.0(3)
B4' B3' B9' Br3' 112.0(3)
B2' B3' B9' Br3' -146.9(3)
B8' B3' B9' Br3' -109.6(3)
C1' B4' B9' B3' -39.5(3)
B10' B4' B9' B3' -137.7(3)
B5' B4' B9' B3' -101.0(3)
C1' B4' B9' B10' 98.3(3)
B3' B4' B9' B10' 137.7(3)
B5' B4' B9' B10' 36.7(3)
C1' B4' B9' B12' 61.2(3)
B3' B4' B9' B12' 100.6(3)
B10' B4' B9' B12' -37.1(3)
B5' B4' B9' B12' -0.4(4)
C1' B4' B9' B8' -2.4(4)
B3' B4' B9' B8' 37.0(3)
B10' B4' B9' B8' -100.7(3)
B5' B4' B9' B8' -64.0(4)
C1' B4' B9' Br3' -150.0(3)
B3' B4' B9' Br3' -110.5(3)
B10' B4' B9' Br3' 111.8(3)
B5' B4' B9' Br3' 148.5(3)
B2' B8' B9' B3' 37.2(3)
B7' B8' B9' B3' 100.6(3)
B12' B8' B9' B3' 138.2(3)
Br2' B8' B9' B3' -109.9(3)
B2' B8' B9' B4' 0.1(4)
B3' B8' B9' B4' -37.1(3)
B7' B8' B9' B4' 63.5(4)
B12' B8' B9' B4' 101.1(3)
Br2' B8' B9' B4' -147.0(3)
B2' B8' B9' B10' -63.0(4)
B3' B8' B9' B10' -100.2(3)
B7' B8' B9' B10' 0.4(4)
B12' B8' B9' B10' 38.0(3)
Br2' B8' B9' B10' 149.9(3)
B2' B8' B9' B12' -100.9(3)
B3' B8' B9' B12' -138.2(3)
B7' B8' B9' B12' -37.6(3)
Br2' B8' B9' B12' 111.9(3)
B2' B8' B9' Br3' 148.4(3)
B3' B8' B9' Br3' 111.2(3)
B7' B8' B9' Br3' -148.2(3)
B12' B8' B9' Br3' -110.7(3)
Br2' B8' B9' Br3' 1.3(4)
C1' B5' B10' B4' -40.0(3)
B11' B5' B10' B4' -138.2(3)
B6' B5' B10' B4' -100.3(3)
C1' B5' B10' B9' -3.0(4)
B4' B5' B10' B9' 37.0(3)
B11' B5' B10' B9' -101.1(3)
B6' B5' B10' B9' -63.2(4)
C1' B5' B10' B11' 98.2(3)
B4' B5' B10' B11' 138.2(3)
B6' B5' B10' B11' 37.9(3)
C1' B5' B10' B12' 61.2(4)
B4' B5' B10' B12' 101.2(3)
B11' B5' B10' B12' -37.0(3)
B6' B5' B10' B12' 0.9(4)
C1' B5' B10' Br4' -149.1(3)
B4' B5' B10' Br4' -109.1(3)
B11' B5' B10' Br4' 112.7(3)
B6' B5' B10' Br4' 150.6(3)
C1' B4' B10' B5' 40.5(3)
B3' B4' B10' B5' 101.1(3)
B9' B4' B10' B5' 138.8(3)
C1' B4' B10' B9' -98.3(3)
B3' B4' B10' B9' -37.8(3)
B5' B4' B10' B9' -138.8(3)
C1' B4' B10' B11' 2.7(4)
B3' B4' B10' B11' 63.3(4)
B9' B4' B10' B11' 101.1(3)
B5' B4' B10' B11' -37.8(3)
C1' B4' B10' B12' -61.0(4)
B3' B4' B10' B12' -0.5(4)
B9' B4' B10' B12' 37.3(3)
B5' B4' B10' B12' -101.5(3)
C1' B4' B10' Br4' 151.3(3)
B3' B4' B10' Br4' -148.2(3)
B9' B4' B10' Br4' -110.4(3)
B5' B4' B10' Br4' 110.8(3)
B3' B9' B10' B5' 0.4(4)
B4' B9' B10' B5' -37.2(3)
B12' B9' B10' B5' 101.4(3)
B8' B9' B10' B5' 63.4(4)
Br3' B9' B10' B5' -148.8(3)
B3' B9' B10' B4' 37.6(3)
B12' B9' B10' B4' 138.6(3)
B8' B9' B10' B4' 100.6(3)
Br3' B9' B10' B4' -111.6(3)
B3' B9' B10' B11' -63.8(4)
B4' B9' B10' B11' -101.4(3)
B12' B9' B10' B11' 37.3(3)
B8' B9' B10' B11' -0.8(4)
Br3' B9' B10' B11' 147.1(3)
B3' B9' B10' B12' -101.0(3)
B4' B9' B10' B12' -138.6(3)
B8' B9' B10' B12' -38.0(3)
Br3' B9' B10' B12' 109.8(3)
B3' B9' B10' Br4' 146.6(3)
B4' B9' B10' Br4' 109.0(3)
B12' B9' B10' Br4' -112.4(3)
B8' B9' B10' Br4' -150.4(3)
Br3' B9' B10' Br4' -2.6(4)
C1' B6' B11' B10' -2.1(4)
B7' B6' B11' B10' -100.7(3)
B2' B6' B11' B10' -63.0(4)
B5' B6' B11' B10' 37.7(3)
C1' B6' B11' B5' -39.8(3)
B7' B6' B11' B5' -138.5(3)
B2' B6' B11' B5' -100.7(3)
C1' B6' B11' B12' 61.1(3)
B7' B6' B11' B12' -37.6(3)
B2' B6' B11' B12' 0.2(4)
B5' B6' B11' B12' 100.9(3)
C1' B6' B11' B7' 98.7(3)
B2' B6' B11' B7' 37.7(3)
B5' B6' B11' B7' 138.5(3)
C1' B6' B11' Br5' -151.3(3)
B7' B6' B11' Br5' 110.0(3)
B2' B6' B11' Br5' 147.7(3)
B5' B6' B11' Br5' -111.5(3)
B5' B10' B11' B6' -38.2(3)
B4' B10' B11' B6' -0.4(4)
B9' B10' B11' B6' 63.3(4)
B12' B10' B11' B6' 100.7(3)
Br4' B10' B11' B6' -147.8(3)
B4' B10' B11' B5' 37.8(3)
B9' B10' B11' B5' 101.5(3)
B12' B10' B11' B5' 138.9(3)
Br4' B10' B11' B5' -109.6(3)
B5' B10' B11' B12' -138.9(3)
B4' B10' B11' B12' -101.1(3)
B9' B10' B11' B12' -37.4(3)
Br4' B10' B11' B12' 111.5(3)
B5' B10' B11' B7' -100.6(3)
B4' B10' B11' B7' -62.8(4)
B9' B10' B11' B7' 0.9(4)
B12' B10' B11' B7' 38.2(3)
Br4' B10' B11' B7' 149.8(3)
B5' B10' B11' Br5' 110.8(3)
B4' B10' B11' Br5' 148.6(3)
B9' B10' B11' Br5' -147.7(3)
B12' B10' B11' Br5' -110.3(3)
Br4' B10' B11' Br5' 1.2(4)
C1' B5' B11' B6' 39.1(3)
B10' B5' B11' B6' 137.1(3)
B4' B5' B11' B6' 99.7(3)
C1' B5' B11' B10' -98.0(3)
B4' B5' B11' B10' -37.4(3)
B6' B5' B11' B10' -137.1(3)
C1' B5' B11' B12' -61.3(3)
B10' B5' B11' B12' 36.7(3)
B4' B5' B11' B12' -0.7(4)
B6' B5' B11' B12' -100.4(3)
C1' B5' B11' B7' 2.3(4)
B10' B5' B11' B7' 100.3(3)
B4' B5' B11' B7' 62.9(4)
B6' B5' B11' B7' -36.8(3)
C1' B5' B11' Br5' 150.4(3)
B10' B5' B11' Br5' -111.5(3)
B4' B5' B11' Br5' -149.0(3)
B6' B5' B11' Br5' 111.3(3)
B2' B7' B11' B6' -37.4(3)
B8' B7' B11' B6' -100.4(3)
B12' B7' B11' B6' -137.9(3)
Br1' B7' B11' B6' 109.7(3)
B6' B7' B11' B10' 99.8(3)
B2' B7' B11' B10' 62.4(4)
B8' B7' B11' B10' -0.6(4)
B12' B7' B11' B10' -38.1(3)
Br1' B7' B11' B10' -150.5(3)
B6' B7' B11' B5' 37.2(3)
B2' B7' B11' B5' -0.1(4)
B8' B7' B11' B5' -63.2(4)
B12' B7' B11' B5' -100.7(3)
Br1' B7' B11' B5' 147.0(3)
B6' B7' B11' B12' 137.9(3)
B2' B7' B11' B12' 100.5(3)
B8' B7' B11' B12' 37.5(3)
Br1' B7' B11' B12' -112.4(3)
B6' B7' B11' Br5' -111.2(3)
B2' B7' B11' Br5' -148.6(3)
B8' B7' B11' Br5' 148.4(3)
B12' B7' B11' Br5' 110.9(3)
Br1' B7' B11' Br5' -1.5(4)
B5' B10' B12' B11' 37.1(3)
B4' B10' B12' B11' 101.4(3)
B9' B10' B12' B11' 138.5(3)
Br4' B10' B12' B11' -112.0(3)
B5' B10' B12' B9' -101.4(3)
B4' B10' B12' B9' -37.2(3)
B11' B10' B12' B9' -138.5(3)
Br4' B10' B12' B9' 109.5(4)
B5' B10' B12' B7' -0.9(4)
B4' B10' B12' B7' 63.3(4)
B9' B10' B12' B7' 100.5(3)
B11' B10' B12' B7' -38.0(3)
Br4' B10' B12' B7' -150.0(3)
B5' B10' B12' B8' -63.6(4)
B4' B10' B12' B8' 0.6(4)
B9' B10' B12' B8' 37.8(3)
B11' B10' B12' B8' -100.7(3)
Br4' B10' B12' B8' 147.3(3)
B5' B10' B12' Br6' 147.8(3)
B4' B10' B12' Br6' -148.0(3)
B9' B10' B12' Br6' -110.8(3)
B11' B10' B12' Br6' 110.7(3)
Br4' B10' B12' Br6' -1.3(5)
B6' B11' B12' B10' -100.1(3)
B5' B11' B12' B10' -36.4(3)
B7' B11' B12' B10' -137.2(3)
Br5' B11' B12' B10' 112.2(3)
B6' B11' B12' B9' -63.2(4)
B10' B11' B12' B9' 36.9(3)
B5' B11' B12' B9' 0.4(4)
B7' B11' B12' B9' -100.3(3)
Br5' B11' B12' B9' 149.0(3)
B6' B11' B12' B7' 37.1(3)
B10' B11' B12' B7' 137.2(3)
B5' B11' B12' B7' 100.8(3)
Br5' B11' B12' B7' -110.7(3)
B6' B11' B12' B8' 0.1(4)
B10' B11' B12' B8' 100.1(3)
B5' B11' B12' B8' 63.7(4)
B7' B11' B12' B8' -37.1(3)
Br5' B11' B12' B8' -147.7(3)
B6' B11' B12' Br6' 149.2(3)
B10' B11' B12' Br6' -110.8(3)
B5' B11' B12' Br6' -147.2(3)
B7' B11' B12' Br6' 112.0(3)
Br5' B11' B12' Br6' 1.4(4)
B3' B9' B12' B10' 100.2(3)
B4' B9' B12' B10' 36.9(3)
B8' B9' B12' B10' 137.5(3)
Br3' B9' B12' B10' -112.5(3)
B3' B9' B12' B11' 63.2(3)
B4' B9' B12' B11' -0.1(4)
B10' B9' B12' B11' -37.0(3)
B8' B9' B12' B11' 100.5(3)
Br3' B9' B12' B11' -149.5(3)
B3' B9' B12' B7' 0.0(4)
B4' B9' B12' B7' -63.3(3)
B10' B9' B12' B7' -100.2(3)
B8' B9' B12' B7' 37.3(3)
Br3' B9' B12' B7' 147.3(3)
B3' B9' B12' B8' -37.2(3)
B4' B9' B12' B8' -100.5(3)
B10' B9' B12' B8' -137.5(3)
Br3' B9' B12' B8' 110.1(3)
B3' B9' B12' Br6' -149.2(3)
B4' B9' B12' Br6' 147.5(3)
B10' B9' B12' Br6' 110.5(3)
B8' B9' B12' Br6' -112.0(3)
Br3' B9' B12' Br6' -1.9(4)
B6' B7' B12' B10' 0.5(4)
B2' B7' B12' B10' -63.0(4)
B8' B7' B12' B10' -100.2(3)
B11' B7' B12' B10' 38.0(3)
Br1' B7' B12' B10' 149.0(3)
B6' B7' B12' B11' -37.5(3)
B2' B7' B12' B11' -101.0(3)
B8' B7' B12' B11' -138.2(3)
Br1' B7' B12' B11' 111.0(3)
B6' B7' B12' B9' 63.3(4)
B2' B7' B12' B9' -0.2(4)
B8' B7' B12' B9' -37.4(3)
B11' B7' B12' B9' 100.8(3)
Br1' B7' B12' B9' -148.3(3)
B6' B7' B12' B8' 100.7(3)
B2' B7' B12' B8' 37.2(3)
B11' B7' B12' B8' 138.2(3)
Br1' B7' B12' B8' -110.8(3)
B6' B7' B12' Br6' -147.8(3)
B2' B7' B12' Br6' 148.7(3)
B8' B7' B12' Br6' 111.5(3)
B11' B7' B12' Br6' -110.3(3)
Br1' B7' B12' Br6' 0.7(4)
B2' B8' B12' B10' 62.8(4)
B3' B8' B12' B10' -0.6(4)
B7' B8' B12' B10' 100.3(3)
B9' B8' B12' B10' -37.6(3)
Br2' B8' B12' B10' -148.7(3)
B2' B8' B12' B11' -0.3(4)
B3' B8' B12' B11' -63.7(4)
B7' B8' B12' B11' 37.2(3)
B9' B8' B12' B11' -100.7(3)
Br2' B8' B12' B11' 148.2(3)
B2' B8' B12' B9' 100.5(3)
B3' B8' B12' B9' 37.0(3)
B7' B8' B12' B9' 137.9(3)
Br2' B8' B12' B9' -111.1(3)
B2' B8' B12' B7' -37.5(3)
B3' B8' B12' B7' -100.9(3)
B9' B8' B12' B7' -137.9(3)
Br2' B8' B12' B7' 110.9(3)
B2' B8' B12' Br6' -149.0(3)
B3' B8' B12' Br6' 147.6(3)
B7' B8' B12' Br6' -111.5(3)
B9' B8' B12' Br6' 110.6(3)
Br2' B8' B12' Br6' -0.5(5)
